data_7714652
loop_
_publ_author_name
'Belova, Svetlana A.'
'Belov, Alexander S.'
'Danshina, Anastasia A.'
'Zubavichus, Yan V.'
'Aleshin, Dmitriy Yu'
'Pavlov, Alexander A.'
'Efimov, Nikolay N.'
'Voloshin, Yan Z.'

_publ_section_title
;
 Effects of solvatomorphism, the nature of a chelating ligand synthon and
 a counterion on the single crystal XRD structure and SMM properties of
 paramagnetic monocapped cobalt(II) tris-pyrazoloximates.
;
_journal_issue 4
_journal_name_full 'Dalton transactions (Cambridge, England : 2003)'
_journal_page_first 1482
_journal_page_last 1491
_journal_paper_doi 10.1039/d3dt03025c
_journal_volume 53
_journal_year 2024
_chemical_formula_moiety 'C21 H23 B Co N9 O3, Cl, C H Cl3'
_chemical_formula_sum 'C22 H24 B Cl4 Co N9 O3'
_chemical_formula_weight 674.04
_space_group_crystal_system monoclinic
_space_group_IT_number 14
_space_group_name_Hall '-P 2yn'
_space_group_name_H-M_alt 'P 1 21/n 1'
_atom_sites_solution_hydrogens geom
_audit_creation_date 2023-07-30
_audit_creation_method
;
Olex2 1.5
(compiled 2023.03.06 svn.rbb2c1857 for OlexSys, GUI svn.r6748)
;
_audit_update_record
;
2023-08-03 deposited with the CCDC.	2023-12-07 downloaded from the CCDC.
;
_cell_angle_alpha 90
_cell_angle_beta 95.84(3)
_cell_angle_gamma 90
_cell_formula_units_Z 4
_cell_length_a 8.3209(17)
_cell_length_b 19.369(4)
_cell_length_c 18.121(4)
_cell_measurement_reflns_used 2305
_cell_measurement_temperature 100
_cell_measurement_theta_max 30
_cell_measurement_theta_min 3
_cell_volume 2905.4(11)
_computing_molecular_graphics 'Olex2 1.5 (Dolomanov et al., 2009)'
_computing_publication_material 'Olex2 1.5 (Dolomanov et al., 2009)'
_computing_structure_refinement 'XL  (Sheldrick, 2008)'
_diffrn_ambient_temperature 100
_diffrn_measured_fraction_theta_full 0.981
_diffrn_measured_fraction_theta_max 0.980
_diffrn_measurement_device_type 'MarExperts mardtb goniostat and Rayonix SX 165 detector'
_diffrn_measurement_method '\f and \w scans'
_diffrn_radiation_monochromator graphite
_diffrn_radiation_type synchrotron
_diffrn_radiation_wavelength 0.9626
_diffrn_reflns_av_R_equivalents 0.1508
_diffrn_reflns_av_unetI/netI 0.2182
_diffrn_reflns_Laue_measured_fraction_full 0.987
_diffrn_reflns_Laue_measured_fraction_max 0.931
_diffrn_reflns_limit_h_max 7
_diffrn_reflns_limit_h_min -10
_diffrn_reflns_limit_k_max 24
_diffrn_reflns_limit_k_min -19
_diffrn_reflns_limit_l_max 23
_diffrn_reflns_limit_l_min -19
_diffrn_reflns_number 15044
_diffrn_reflns_point_group_measured_fraction_full 0.987
_diffrn_reflns_point_group_measured_fraction_max 0.931
_diffrn_reflns_theta_full 35.279
_diffrn_reflns_theta_max 38.568
_diffrn_reflns_theta_min 3.061
_exptl_absorpt_coefficient_mu 2.387
_exptl_absorpt_correction_T_max 0.868
_exptl_absorpt_correction_T_min 0.800
_exptl_absorpt_correction_type multi-scan
_exptl_absorpt_process_details
;
SADABS-2008/1 (Bruker,2008) was used for absorption correction.
wR2(int) was 0.0893 before and 0.0759 after correction.
The Ratio of minimum to maximum transmission is 0.7094.
The \l/2 correction factor is 0.0015.
;
_exptl_crystal_colour orange
_exptl_crystal_colour_primary orange
_exptl_crystal_density_diffrn 1.541
_exptl_crystal_description plate
_exptl_crystal_F_000 1372
_exptl_crystal_size_max 0.14
_exptl_crystal_size_mid 0.13
_exptl_crystal_size_min 0.01
_refine_diff_density_max 0.886
_refine_diff_density_min -0.986
_refine_diff_density_rms 0.109
_refine_ls_extinction_coef 0.0029(6)
_refine_ls_extinction_expression Fc^*^=kFc[1+0.001xFc^2^\l^3^/sin(2\q)]^-1/4^
_refine_ls_extinction_method SHELXL
_refine_ls_goodness_of_fit_ref 0.950
_refine_ls_hydrogen_treatment constr
_refine_ls_matrix_type full
_refine_ls_number_parameters 365
_refine_ls_number_reflns 6162
_refine_ls_number_restraints 0
_refine_ls_restrained_S_all 0.950
_refine_ls_R_factor_all 0.1194
_refine_ls_R_factor_gt 0.0742
_refine_ls_shift/su_max 0.000
_refine_ls_shift/su_mean 0.000
_refine_ls_structure_factor_coef Fsqd
_refine_ls_weighting_details 'w=1/[\s^2^(Fo^2^)] where P=(Fo^2^+2Fc^2^)/3'
_refine_ls_weighting_scheme calc
_refine_ls_wR_factor_gt 0.1454
_refine_ls_wR_factor_ref 0.1740
_reflns_Friedel_coverage 0.000
_reflns_number_gt 3669
_reflns_number_total 6162
_reflns_threshold_expression 'I > 2\s(I)'
_cod_data_source_file d3dt03025c2.cif
_cod_data_source_block AB366
_cod_depositor_comments 'Adding full bibliography for 7714650--7714658.cif.'
_cod_original_cell_volume 2905.5(10)
_cod_database_code 7714652
_shelxl_version_number 2014/6
_shelx_space_group_comment
;
The symmetry employed for this shelxl refinement is uniquely defined
by the following loop, which should always be used as a source of
symmetry information in preference to the above space-group names.
They are only intended as comments.
;
_shelx_estimated_absorpt_t_max 0.977
_shelx_estimated_absorpt_t_min 0.731
_olex2_refinement_description
;
1. Fixed Uiso
 At 1.2 times of:
  All C(H) groups, All N(H) groups
 At 1.5 times of:
  All C(H,H,H) groups
2.a Ternary CH refined with riding coordinates:
 C1S(H1S)
2.b Aromatic/amide H refined with riding coordinates:
 N3(H3), N6(H6), N9(H9), C3(H3A), C4(H4), C8(H8), C9(H9A), C13(H13), C14(H14),
 C17(H17), C18(H18), C19(H19), C20(H20), C21(H21)
2.c Idealised Me refined as rotating group:
 C5(H5A,H5B,H5C), C10(H10A,H10B,H10C), C15(H15A,H15B,H15C)
;
_olex2_submission_special_instructions 'No special instructions were received'

loop_
_space_group_symop_operation_xyz
'x, y, z'
'-x+1/2, y+1/2, -z+1/2'
'-x, -y, -z'
'x-1/2, -y-1/2, z-1/2'

loop_
_atom_site_label
_atom_site_type_symbol
_atom_site_fract_x
_atom_site_fract_y
_atom_site_fract_z
_atom_site_U_iso_or_equiv
_atom_site_adp_type
_atom_site_occupancy
_atom_site_site_symmetry_order
_atom_site_calc_flag
_atom_site_refinement_flags_posn
_atom_site_refinement_flags_adp
_atom_site_refinement_flags_occupancy
_atom_site_disorder_assembly
_atom_site_disorder_group
Co1 Co 0.44137(6) 0.36748(2) 0.28723(3) 0.0276(2) Uani 1 1 d . . . . .
O1 O 0.5468(3) 0.36917(11) 0.45964(15) 0.0337(6) Uani 1 1 d . . . . .
O2 O 0.2836(3) 0.30959(10) 0.42399(14) 0.0318(6) Uani 1 1 d . . . . .
O3 O 0.2984(3) 0.43756(10) 0.42316(14) 0.0307(6) Uani 1 1 d . . . . .
N1 N 0.5997(4) 0.36911(12) 0.38979(18) 0.0284(7) Uani 1 1 d . . . . .
N2 N 0.6823(4) 0.36625(13) 0.25409(19) 0.0328(8) Uani 1 1 d . . . . .
N3 N 0.7575(4) 0.36948(13) 0.19111(19) 0.0326(8) Uani 1 1 d . . . . .
H3 H 0.7079 0.3654 0.1461 0.039 Uiso 1 1 calc R U . . .
N4 N 0.2980(4) 0.30164(13) 0.34930(17) 0.0294(7) Uani 1 1 d . . . . .
N5 N 0.3314(4) 0.29237(13) 0.20798(17) 0.0303(7) Uani 1 1 d . . . . .
N6 N 0.3138(4) 0.28080(13) 0.13370(17) 0.0327(8) Uani 1 1 d . . . . .
H6 H 0.3715 0.3015 0.1021 0.039 Uiso 1 1 calc R U . . .
N7 N 0.3236(4) 0.44412(13) 0.34886(18) 0.0287(7) Uani 1 1 d . . . . .
N8 N 0.3726(4) 0.45114(13) 0.20956(18) 0.0316(8) Uani 1 1 d . . . . .
N9 N 0.3831(4) 0.46874(14) 0.13795(19) 0.0394(8) Uani 1 1 d . . . . .
H9 H 0.4316 0.4432 0.1067 0.047 Uiso 1 1 calc R U . . .
C1 C 0.7538(5) 0.37566(15) 0.3865(2) 0.0290(9) Uani 1 1 d . . . . .
C2 C 0.7993(5) 0.37527(15) 0.3105(2) 0.0285(9) Uani 1 1 d . . . . .
C3 C 0.9501(5) 0.38376(18) 0.2828(2) 0.0346(10) Uani 1 1 d . . . . .
H3A H 1.0521 0.3908 0.3104 0.042 Uiso 1 1 calc R U . . .
C4 C 0.9174(5) 0.37969(17) 0.2062(2) 0.0399(11) Uani 1 1 d . . . . .
H4 H 0.9939 0.3834 0.1709 0.048 Uiso 1 1 calc R U . . .
C5 C 0.8769(5) 0.3853(2) 0.4529(3) 0.0464(11) Uani 1 1 d . . . . .
H5A H 0.8592 0.4300 0.4762 0.070 Uiso 1 1 calc R U . . .
H5B H 0.9858 0.3841 0.4369 0.070 Uiso 1 1 calc R U . . .
H5C H 0.8655 0.3482 0.4887 0.070 Uiso 1 1 calc R U . . .
C6 C 0.2042(4) 0.25544(16) 0.3153(2) 0.0285(8) Uani 1 1 d . . . . .
C7 C 0.2194(4) 0.25072(16) 0.2357(2) 0.0302(9) Uani 1 1 d . . . . .
C8 C 0.1334(5) 0.21328(16) 0.1781(2) 0.0339(10) Uani 1 1 d . . . . .
H8 H 0.0494 0.1808 0.1824 0.041 Uiso 1 1 calc R U . . .
C9 C 0.1963(5) 0.23356(17) 0.1138(2) 0.0359(9) Uani 1 1 d . . . . .
H9A H 0.1638 0.2175 0.0650 0.043 Uiso 1 1 calc R U . . .
C10 C 0.0819(5) 0.21495(17) 0.3530(2) 0.0396(10) Uani 1 1 d . . . . .
H10A H 0.1360 0.1911 0.3963 0.059 Uiso 1 1 calc R U . . .
H10B H 0.0300 0.1810 0.3182 0.059 Uiso 1 1 calc R U . . .
H10C H 0.0000 0.2464 0.3689 0.059 Uiso 1 1 calc R U . . .
C11 C 0.2617(4) 0.49969(17) 0.3163(2) 0.0303(9) Uani 1 1 d . . . . .
C12 C 0.2891(5) 0.50389(17) 0.2378(2) 0.0322(9) Uani 1 1 d . . . . .
C13 C 0.2476(5) 0.55355(18) 0.1829(2) 0.0388(10) Uani 1 1 d . . . . .
H13 H 0.1882 0.5949 0.1880 0.047 Uiso 1 1 calc R U . . .
C14 C 0.3110(5) 0.52989(18) 0.1197(2) 0.0428(10) Uani 1 1 d . . . . .
H14 H 0.3049 0.5522 0.0728 0.051 Uiso 1 1 calc R U . . .
C15 C 0.1696(5) 0.55291(17) 0.3550(2) 0.0416(10) Uani 1 1 d . . . . .
H15A H 0.0785 0.5308 0.3760 0.062 Uiso 1 1 calc R U . . .
H15B H 0.1290 0.5885 0.3194 0.062 Uiso 1 1 calc R U . . .
H15C H 0.2411 0.5742 0.3949 0.062 Uiso 1 1 calc R U . . .
C16 C 0.3237(4) 0.37517(16) 0.5445(2) 0.0272(9) Uani 1 1 d . . . . .
C17 C 0.3667(4) 0.43417(16) 0.5895(2) 0.0316(9) Uani 1 1 d . . . . .
H17 H 0.4227 0.4712 0.5691 0.038 Uiso 1 1 calc R U . . .
C18 C 0.3290(5) 0.43906(17) 0.6622(2) 0.0347(9) Uani 1 1 d . . . . .
H18 H 0.3594 0.4791 0.6905 0.042 Uiso 1 1 calc R U . . .
C19 C 0.2472(5) 0.38590(18) 0.6941(2) 0.0384(10) Uani 1 1 d . . . . .
H19 H 0.2212 0.3893 0.7438 0.046 Uiso 1 1 calc R U . . .
C20 C 0.2041(5) 0.32715(18) 0.6514(2) 0.0373(10) Uani 1 1 d . . . . .
H20 H 0.1480 0.2905 0.6724 0.045 Uiso 1 1 calc R U . . .
C21 C 0.2423(4) 0.32189(17) 0.5789(2) 0.0340(9) Uani 1 1 d . . . . .
H21 H 0.2129 0.2812 0.5514 0.041 Uiso 1 1 calc R U . . .
B1 B 0.3660(6) 0.37185(18) 0.4597(2) 0.0283(10) Uani 1 1 d . . . . .
Cl1 Cl 0.55025(13) 0.36282(4) 0.03651(5) 0.0396(3) Uani 1 1 d . . . . .
Cl1S Cl 0.0132(2) 0.38920(9) 0.00101(9) 0.1102(7) Uani 1 1 d . . . . .
Cl2S Cl 0.19299(17) 0.45901(5) -0.10688(9) 0.0701(4) Uani 1 1 d . . . . .
Cl3S Cl 0.11894(15) 0.31264(5) -0.12252(8) 0.0657(4) Uani 1 1 d . . . . .
C1S C 0.1666(6) 0.3804(2) -0.0592(3) 0.0592(13) Uani 1 1 d . . . . .
H1S H 0.2702 0.3689 -0.0288 0.071 Uiso 1 1 calc R U . . .

loop_
_atom_site_aniso_label
_atom_site_aniso_U_11
_atom_site_aniso_U_22
_atom_site_aniso_U_33
_atom_site_aniso_U_23
_atom_site_aniso_U_13
_atom_site_aniso_U_12
Co1 0.0282(4) 0.0254(3) 0.0298(3) -0.00017(19) 0.0052(2) -0.0006(2)
O1 0.0321(18) 0.0397(13) 0.0302(15) 0.0006(11) 0.0067(12) 0.0025(11)
O2 0.0401(18) 0.0292(12) 0.0271(14) -0.0019(10) 0.0084(12) -0.0081(11)
O3 0.0379(17) 0.0259(12) 0.0292(15) 0.0018(10) 0.0087(12) 0.0009(10)
N1 0.025(2) 0.0304(15) 0.0291(18) -0.0007(12) 0.0014(14) 0.0023(12)
N2 0.033(2) 0.0321(16) 0.0331(19) 0.0006(13) 0.0033(15) -0.0001(13)
N3 0.030(2) 0.0414(17) 0.0276(17) -0.0007(13) 0.0102(15) 0.0011(14)
N4 0.032(2) 0.0258(14) 0.0313(18) 0.0016(13) 0.0075(14) -0.0055(13)
N5 0.034(2) 0.0280(15) 0.0297(18) -0.0010(13) 0.0057(14) -0.0025(13)
N6 0.037(2) 0.0326(16) 0.0291(18) 0.0000(13) 0.0043(15) -0.0064(14)
N7 0.030(2) 0.0257(15) 0.0309(18) -0.0023(13) 0.0050(14) 0.0029(13)
N8 0.037(2) 0.0251(14) 0.0331(18) 0.0014(13) 0.0074(15) 0.0019(13)
N9 0.055(2) 0.0345(17) 0.0303(19) 0.0025(14) 0.0094(16) 0.0060(15)
C1 0.024(3) 0.0268(18) 0.035(2) -0.0005(15) -0.0017(17) 0.0007(15)
C2 0.024(2) 0.0237(17) 0.038(2) 0.0018(15) 0.0042(18) 0.0021(14)
C3 0.024(3) 0.039(2) 0.042(2) 0.0012(17) 0.0096(19) 0.0027(16)
C4 0.035(3) 0.042(2) 0.046(3) 0.0057(18) 0.016(2) 0.0032(18)
C5 0.027(3) 0.070(3) 0.042(3) -0.003(2) 0.001(2) 0.000(2)
C6 0.024(2) 0.0200(16) 0.041(2) 0.0025(15) 0.0019(17) -0.0003(15)
C7 0.029(2) 0.0244(17) 0.037(2) 0.0010(15) 0.0021(17) 0.0002(16)
C8 0.034(3) 0.0248(18) 0.043(2) -0.0049(16) 0.0051(19) -0.0057(16)
C9 0.043(3) 0.0327(19) 0.031(2) -0.0057(16) 0.0002(18) -0.0017(18)
C10 0.051(3) 0.0316(19) 0.038(2) -0.0015(17) 0.014(2) -0.0071(18)
C11 0.025(2) 0.0289(18) 0.037(2) -0.0011(16) 0.0030(17) -0.0021(16)
C12 0.032(2) 0.0254(18) 0.039(2) 0.0005(16) 0.0066(18) -0.0023(15)
C13 0.048(3) 0.0298(19) 0.039(3) 0.0040(16) 0.007(2) 0.0085(17)
C14 0.062(3) 0.032(2) 0.034(2) 0.0102(17) 0.005(2) 0.0050(19)
C15 0.051(3) 0.0297(19) 0.046(3) 0.0025(17) 0.012(2) 0.0092(18)
C16 0.025(2) 0.0307(18) 0.027(2) 0.0010(15) 0.0045(16) 0.0050(15)
C17 0.030(2) 0.0265(18) 0.038(2) 0.0006(16) 0.0012(18) -0.0006(15)
C18 0.035(3) 0.034(2) 0.035(2) -0.0058(16) 0.0038(19) 0.0051(17)
C19 0.038(3) 0.044(2) 0.034(2) -0.0001(18) 0.0098(19) 0.0067(18)
C20 0.034(3) 0.037(2) 0.041(2) 0.0030(17) 0.0081(19) -0.0027(17)
C21 0.032(3) 0.0303(19) 0.039(2) -0.0032(16) 0.0013(18) -0.0031(16)
B1 0.030(3) 0.027(2) 0.028(2) 0.0027(17) 0.0001(19) 0.0003(18)
Cl1 0.0455(8) 0.0410(5) 0.0333(5) -0.0003(4) 0.0089(5) 0.0017(4)
Cl1S 0.1130(14) 0.1670(15) 0.0567(9) 0.0423(10) 0.0380(9) 0.0762(11)
Cl2S 0.0761(10) 0.0427(7) 0.0911(11) -0.0089(6) 0.0065(8) -0.0053(6)
Cl3S 0.0645(10) 0.0406(6) 0.0928(11) -0.0025(6) 0.0122(7) -0.0105(5)
C1S 0.054(4) 0.060(3) 0.063(4) 0.005(2) 0.005(3) 0.011(2)

loop_
_atom_type_symbol
_atom_type_description
_atom_type_scat_dispersion_real
_atom_type_scat_dispersion_imag
_atom_type_scat_source
C C 0.0070 0.0030 'International Tables Vol C Tables 4.2.6.8 and 6.1.1.4'
H H 0.0000 0.0000 'International Tables Vol C Tables 4.2.6.8 and 6.1.1.4'
B B 0.0030 0.0010 'International Tables Vol C Tables 4.2.6.8 and 6.1.1.4'
Cl Cl 0.2283 0.2894 'International Tables Vol C Tables 4.2.6.8 and 6.1.1.4'
Co Co 0.2560 1.6600 'International Tables Vol C Tables 4.2.6.8 and 6.1.1.4'
N N 0.0125 0.0065 'International Tables Vol C Tables 4.2.6.8 and 6.1.1.4'
O O 0.0220 0.0120 'International Tables Vol C Tables 4.2.6.8 and 6.1.1.4'

loop_
_geom_angle_atom_site_label_1
_geom_angle_atom_site_label_2
_geom_angle_atom_site_label_3
_geom_angle
_geom_angle_site_symmetry_1
_geom_angle_site_symmetry_3
_geom_angle_publ_flag
N1 Co1 N5 138.86(10) . . ?
N1 Co1 N8 129.69(10) . . ?
N2 Co1 N1 74.75(13) . . ?
N2 Co1 N5 98.59(12) . . ?
N2 Co1 N7 129.72(11) . . ?
N2 Co1 N8 91.08(11) . . ?
N4 Co1 N1 83.15(12) . . ?
N4 Co1 N2 136.46(11) . . ?
N4 Co1 N5 74.32(11) . . ?
N4 Co1 N7 80.25(11) . . ?
N4 Co1 N8 131.04(11) . . ?
N5 Co1 N8 90.33(11) . . ?
N7 Co1 N1 79.28(11) . . ?
N7 Co1 N5 128.27(12) . . ?
N7 Co1 N8 73.70(11) . . ?
N1 O1 B1 114.3(3) . . ?
N4 O2 B1 115.5(2) . . ?
N7 O3 B1 114.5(2) . . ?
O1 N1 Co1 124.3(2) . . ?
C1 N1 Co1 118.7(3) . . ?
C1 N1 O1 116.8(3) . . ?
N3 N2 Co1 139.2(3) . . ?
C2 N2 Co1 114.1(3) . . ?
C2 N2 N3 105.8(3) . . ?
N2 N3 H3 124.3 . . ?
C4 N3 N2 111.5(3) . . ?
C4 N3 H3 124.3 . . ?
O2 N4 Co1 123.88(19) . . ?
C6 N4 Co1 120.0(2) . . ?
C6 N4 O2 115.7(3) . . ?
N6 N5 Co1 139.4(2) . . ?
N6 N5 C7 104.9(3) . . ?
C7 N5 Co1 114.1(2) . . ?
N5 N6 H6 124.0 . . ?
N5 N6 C9 112.1(3) . . ?
C9 N6 H6 124.0 . . ?
O3 N7 Co1 124.14(18) . . ?
C11 N7 Co1 120.9(3) . . ?
C11 N7 O3 114.9(3) . . ?
N9 N8 Co1 140.1(2) . . ?
N9 N8 C12 104.9(3) . . ?
C12 N8 Co1 115.1(2) . . ?
N8 N9 H9 123.7 . . ?
N8 N9 C14 112.6(3) . . ?
C14 N9 H9 123.7 . . ?
N1 C1 C2 113.2(3) . . ?
N1 C1 C5 124.7(4) . . ?
C2 C1 C5 122.1(4) . . ?
N2 C2 C1 118.5(3) . . ?
N2 C2 C3 110.3(4) . . ?
C3 C2 C1 131.2(4) . . ?
C2 C3 H3A 127.5 . . ?
C4 C3 C2 104.9(4) . . ?
C4 C3 H3A 127.5 . . ?
N3 C4 C3 107.5(3) . . ?
N3 C4 H4 126.2 . . ?
C3 C4 H4 126.2 . . ?
C1 C5 H5A 109.5 . . ?
C1 C5 H5B 109.5 . . ?
C1 C5 H5C 109.5 . . ?
H5A C5 H5B 109.5 . . ?
H5A C5 H5C 109.5 . . ?
H5B C5 H5C 109.5 . . ?
N4 C6 C7 113.7(3) . . ?
N4 C6 C10 123.0(3) . . ?
C7 C6 C10 123.1(3) . . ?
N5 C7 C6 117.1(3) . . ?
N5 C7 C8 110.3(3) . . ?
C8 C7 C6 132.5(3) . . ?
C7 C8 H8 127.1 . . ?
C9 C8 C7 105.7(3) . . ?
C9 C8 H8 127.1 . . ?
N6 C9 C8 107.0(3) . . ?
N6 C9 H9A 126.5 . . ?
C8 C9 H9A 126.5 . . ?
C6 C10 H10A 109.5 . . ?
C6 C10 H10B 109.5 . . ?
C6 C10 H10C 109.5 . . ?
H10A C10 H10B 109.5 . . ?
H10A C10 H10C 109.5 . . ?
H10B C10 H10C 109.5 . . ?
N7 C11 C12 113.0(3) . . ?
N7 C11 C15 123.5(3) . . ?
C12 C11 C15 123.6(3) . . ?
N8 C12 C11 117.3(3) . . ?
N8 C12 C13 110.2(3) . . ?
C13 C12 C11 132.5(3) . . ?
C12 C13 H13 127.1 . . ?
C14 C13 C12 105.8(3) . . ?
C14 C13 H13 127.1 . . ?
N9 C14 C13 106.5(4) . . ?
N9 C14 H14 126.7 . . ?
C13 C14 H14 126.7 . . ?
C11 C15 H15A 109.5 . . ?
C11 C15 H15B 109.5 . . ?
C11 C15 H15C 109.5 . . ?
H15A C15 H15B 109.5 . . ?
H15A C15 H15C 109.5 . . ?
H15B C15 H15C 109.5 . . ?
C17 C16 B1 120.7(3) . . ?
C21 C16 C17 115.8(3) . . ?
C21 C16 B1 123.5(3) . . ?
C16 C17 H17 119.0 . . ?
C18 C17 C16 122.0(3) . . ?
C18 C17 H17 119.0 . . ?
C17 C18 H18 119.6 . . ?
C17 C18 C19 120.7(3) . . ?
C19 C18 H18 119.6 . . ?
C18 C19 H19 120.7 . . ?
C18 C19 C20 118.6(4) . . ?
C20 C19 H19 120.7 . . ?
C19 C20 H20 119.6 . . ?
C21 C20 C19 120.8(3) . . ?
C21 C20 H20 119.6 . . ?
C16 C21 H21 119.0 . . ?
C20 C21 C16 122.0(3) . . ?
C20 C21 H21 119.0 . . ?
O1 B1 O3 110.8(3) . . ?
O1 B1 C16 108.5(3) . . ?
O2 B1 O1 112.6(3) . . ?
O2 B1 O3 110.7(3) . . ?
O2 B1 C16 108.0(3) . . ?
O3 B1 C16 106.0(3) . . ?
Cl1S C1S Cl2S 110.5(2) . . ?
Cl1S C1S H1S 108.5 . . ?
Cl2S C1S H1S 108.5 . . ?
Cl3S C1S Cl1S 110.2(3) . . ?
Cl3S C1S Cl2S 110.6(3) . . ?
Cl3S C1S H1S 108.5 . . ?

loop_
_geom_bond_atom_site_label_1
_geom_bond_atom_site_label_2
_geom_bond_distance
_geom_bond_site_symmetry_2
_geom_bond_publ_flag
Co1 N1 2.166(3) . ?
Co1 N2 2.151(3) . ?
Co1 N4 2.142(3) . ?
Co1 N5 2.179(3) . ?
Co1 N7 2.153(3) . ?
Co1 N8 2.184(3) . ?
O1 N1 1.382(4) . ?
O1 B1 1.506(5) . ?
O2 N4 1.379(4) . ?
O2 B1 1.501(5) . ?
O3 N7 1.389(4) . ?
O3 B1 1.516(4) . ?
N1 C1 1.296(5) . ?
N2 N3 1.358(4) . ?
N2 C2 1.349(5) . ?
N3 H3 0.8800 . ?
N3 C4 1.345(5) . ?
N4 C6 1.301(4) . ?
N5 N6 1.358(4) . ?
N5 C7 1.366(4) . ?
N6 H6 0.8800 . ?
N6 C9 1.360(5) . ?
N7 C11 1.307(4) . ?
N8 N9 1.353(4) . ?
N8 C12 1.364(4) . ?
N9 H9 0.8800 . ?
N9 C14 1.354(5) . ?
C1 C2 1.466(5) . ?
C1 C5 1.510(6) . ?
C2 C3 1.408(5) . ?
C3 H3A 0.9500 . ?
C3 C4 1.389(6) . ?
C4 H4 0.9500 . ?
C5 H5A 0.9800 . ?
C5 H5B 0.9800 . ?
C5 H5C 0.9800 . ?
C6 C7 1.464(5) . ?
C6 C10 1.503(5) . ?
C7 C8 1.405(5) . ?
C8 H8 0.9500 . ?
C8 C9 1.382(5) . ?
C9 H9A 0.9500 . ?
C10 H10A 0.9800 . ?
C10 H10B 0.9800 . ?
C10 H10C 0.9800 . ?
C11 C12 1.465(5) . ?
C11 C15 1.500(5) . ?
C12 C13 1.402(5) . ?
C13 H13 0.9500 . ?
C13 C14 1.387(6) . ?
C14 H14 0.9500 . ?
C15 H15A 0.9800 . ?
C15 H15B 0.9800 . ?
C15 H15C 0.9800 . ?
C16 C17 1.429(5) . ?
C16 C21 1.413(5) . ?
C16 B1 1.612(5) . ?
C17 H17 0.9500 . ?
C17 C18 1.388(5) . ?
C18 H18 0.9500 . ?
C18 C19 1.392(5) . ?
C19 H19 0.9500 . ?
C19 C20 1.403(5) . ?
C20 H20 0.9500 . ?
C20 C21 1.387(5) . ?
C21 H21 0.9500 . ?
Cl1S C1S 1.769(5) . ?
Cl2S C1S 1.775(5) . ?
Cl3S C1S 1.762(5) . ?
C1S H1S 1.0000 . ?

loop_
_geom_torsion_atom_site_label_1
_geom_torsion_atom_site_label_2
_geom_torsion_atom_site_label_3
_geom_torsion_atom_site_label_4
_geom_torsion
_geom_torsion_site_symmetry_1
_geom_torsion_site_symmetry_2
_geom_torsion_site_symmetry_3
_geom_torsion_site_symmetry_4
_geom_torsion_publ_flag
Co1 N1 C1 C2 -4.9(3) . . . . ?
Co1 N1 C1 C5 173.1(3) . . . . ?
Co1 N2 N3 C4 167.9(2) . . . . ?
Co1 N2 C2 C1 7.8(3) . . . . ?
Co1 N2 C2 C3 -171.5(2) . . . . ?
Co1 N4 C6 C7 4.8(4) . . . . ?
Co1 N4 C6 C10 -170.4(3) . . . . ?
Co1 N5 N6 C9 -164.3(3) . . . . ?
Co1 N5 C7 C6 -7.9(4) . . . . ?
Co1 N5 C7 C8 168.9(2) . . . . ?
Co1 N7 C11 C12 -2.7(4) . . . . ?
Co1 N7 C11 C15 176.2(3) . . . . ?
Co1 N8 N9 C14 178.6(3) . . . . ?
Co1 N8 C12 C11 2.4(4) . . . . ?
Co1 N8 C12 C13 -178.4(3) . . . . ?
O1 N1 C1 C2 -179.8(2) . . . . ?
O1 N1 C1 C5 -1.9(4) . . . . ?
O2 N4 C6 C7 177.8(3) . . . . ?
O2 N4 C6 C10 2.7(5) . . . . ?
O3 N7 C11 C12 -179.1(3) . . . . ?
O3 N7 C11 C15 -0.2(5) . . . . ?
N1 O1 B1 O2 63.1(3) . . . . ?
N1 O1 B1 O3 -61.5(3) . . . . ?
N1 O1 B1 C16 -177.4(2) . . . . ?
N1 C1 C2 N2 -2.1(4) . . . . ?
N1 C1 C2 C3 177.0(3) . . . . ?
N2 N3 C4 C3 -0.3(4) . . . . ?
N2 C2 C3 C4 0.3(4) . . . . ?
N3 N2 C2 C1 178.8(3) . . . . ?
N3 N2 C2 C3 -0.4(3) . . . . ?
N4 O2 B1 O1 -64.6(4) . . . . ?
N4 O2 B1 O3 60.0(4) . . . . ?
N4 O2 B1 C16 175.6(3) . . . . ?
N4 C6 C7 N5 2.3(5) . . . . ?
N4 C6 C7 C8 -173.6(4) . . . . ?
N5 N6 C9 C8 0.2(4) . . . . ?
N5 C7 C8 C9 -0.1(4) . . . . ?
N6 N5 C7 C6 -176.5(3) . . . . ?
N6 N5 C7 C8 0.3(4) . . . . ?
N7 O3 B1 O1 62.4(4) . . . . ?
N7 O3 B1 O2 -63.3(4) . . . . ?
N7 O3 B1 C16 179.9(3) . . . . ?
N7 C11 C12 N8 0.1(5) . . . . ?
N7 C11 C12 C13 -178.9(4) . . . . ?
N8 N9 C14 C13 -0.7(4) . . . . ?
N8 C12 C13 C14 -0.9(4) . . . . ?
N9 N8 C12 C11 -178.7(3) . . . . ?
N9 N8 C12 C13 0.5(4) . . . . ?
C1 C2 C3 C4 -178.9(3) . . . . ?
C2 N2 N3 C4 0.4(3) . . . . ?
C2 C3 C4 N3 0.0(4) . . . . ?
C5 C1 C2 N2 179.9(3) . . . . ?
C5 C1 C2 C3 -1.0(5) . . . . ?
C6 C7 C8 C9 176.0(4) . . . . ?
C7 N5 N6 C9 -0.3(4) . . . . ?
C7 C8 C9 N6 -0.1(4) . . . . ?
C10 C6 C7 N5 177.5(3) . . . . ?
C10 C6 C7 C8 1.6(6) . . . . ?
C11 C12 C13 C14 178.2(4) . . . . ?
C12 N8 N9 C14 0.1(4) . . . . ?
C12 C13 C14 N9 0.9(4) . . . . ?
C15 C11 C12 N8 -178.8(3) . . . . ?
C15 C11 C12 C13 2.1(6) . . . . ?
C16 C17 C18 C19 0.1(5) . . . . ?
C17 C16 C21 C20 1.1(5) . . . . ?
C17 C16 B1 O1 66.4(4) . . . . ?
C17 C16 B1 O2 -171.2(3) . . . . ?
C17 C16 B1 O3 -52.6(4) . . . . ?
C17 C18 C19 C20 0.2(6) . . . . ?
C18 C19 C20 C21 0.2(6) . . . . ?
C19 C20 C21 C16 -0.9(6) . . . . ?
C21 C16 C17 C18 -0.7(5) . . . . ?
C21 C16 B1 O1 -114.2(4) . . . . ?
C21 C16 B1 O2 8.2(5) . . . . ?
C21 C16 B1 O3 126.8(3) . . . . ?
B1 O1 N1 Co1 -3.1(3) . . . . ?
B1 O1 N1 C1 171.5(3) . . . . ?
B1 O2 N4 Co1 4.6(4) . . . . ?
B1 O2 N4 C6 -168.2(3) . . . . ?
B1 O3 N7 Co1 1.9(4) . . . . ?
B1 O3 N7 C11 178.2(3) . . . . ?
B1 C16 C17 C18 178.7(3) . . . . ?
B1 C16 C21 C20 -178.3(3) . . . . ?
